data_2022925
loop_
_publ_author_name
'Bui, Thai Thanh Thu'
'Mac, Dinh Hung'
'Quang Trung, Pham'
'Pham, Chien Thang'

_publ_section_title
;
 Crystal structure of
 4-(naphthalen-2-yl)-2-oxo-6-phenyl-1,2-di-hydro-pyridine-3-carbo-nitrile.
;
_journal_coeditor_code DJ2070
_journal_issue 'Pt 11'
_journal_name_full 'Acta crystallographica. Section E, Crystallographic communications'
_journal_page_first 1076
_journal_page_last 1078
_journal_paper_doi 10.1107/S2056989023009180
_journal_volume 79
_journal_year 2023
_chemical_formula_iupac 'C22 H14 N2 O'
_chemical_formula_moiety 'C22 H14 N2 O'
_chemical_formula_sum 'C22 H14 N2 O'
_chemical_formula_weight 322.35
_chemical_name_systematic
;
4-(Naphthalen-2-yl)-2-oxo-6-phenyl-1,2-dihydropyridine-3-carbonitrile
;
_space_group_crystal_system monoclinic
_space_group_IT_number 14
_space_group_name_Hall '-P 2yn'
_space_group_name_H-M_alt 'P 1 21/n 1'
_atom_sites_solution_hydrogens mixed
_atom_sites_solution_primary dual
_audit_creation_method
;
Olex2 1.5
(compiled 2023.03.06 svn.rbb2c1857 for OlexSys, GUI svn.r6748)
;
_cell_angle_alpha 90
_cell_angle_beta 91.878(2)
_cell_angle_gamma 90
_cell_formula_units_Z 4
_cell_length_a 7.0845(4)
_cell_length_b 10.4369(6)
_cell_length_c 21.6298(11)
_cell_measurement_reflns_used 7569
_cell_measurement_temperature 298(2)
_cell_measurement_theta_max 26.32
_cell_measurement_theta_min 2.71
_cell_volume 1598.45(15)
_computing_cell_refinement
;
SAINT V8.40A (Bruker, 2019)
;
_computing_data_collection
;
APEX3 (Bruker, 2019)
;
_computing_data_reduction
;
SAINT V8.40A (Bruker, 2019)
;
_computing_molecular_graphics
;
Olex2 1.5 (Dolomanov <i>et al.</i>,  2009)
;
_computing_publication_material
;
Olex2 1.5 (Dolomanov <i>et al.</i>,  2009)
;
_computing_structure_refinement
;
<i>SHELXL2018/3</i> (Sheldrick, 2015b)
;
_computing_structure_solution
;
<i>SHELXT</i>  (Sheldrick, 2015a)
;
_diffrn_ambient_temperature 298(2)
_diffrn_measured_fraction_theta_full 0.999
_diffrn_measured_fraction_theta_max 0.996
_diffrn_measurement_device_type 'Bruker APEXII CCD'
_diffrn_measurement_method '\f and \w scans'
_diffrn_radiation_type MoK\a
_diffrn_radiation_wavelength 0.71073
_diffrn_reflns_av_R_equivalents 0.0558
_diffrn_reflns_av_unetI/netI 0.0274
_diffrn_reflns_limit_h_max 8
_diffrn_reflns_limit_h_min -8
_diffrn_reflns_limit_k_max 13
_diffrn_reflns_limit_k_min -13
_diffrn_reflns_limit_l_max 26
_diffrn_reflns_limit_l_min -26
_diffrn_reflns_number 18613
_diffrn_reflns_theta_full 25.242
_diffrn_reflns_theta_max 26.377
_diffrn_reflns_theta_min 2.713
_diffrn_source 'sealed X-ray tube'
_diffrn_standards_number 0
_exptl_absorpt_coefficient_mu 0.083
_exptl_absorpt_correction_T_max 0.7454
_exptl_absorpt_correction_T_min 0.6550
_exptl_absorpt_correction_type multi-scan
_exptl_absorpt_process_details
;
(SADABS; Krause <i>et al.</i>,  2015)
;
_exptl_crystal_colour yellow
_exptl_crystal_density_diffrn 1.339
_exptl_crystal_description block
_exptl_crystal_F_000 672
_exptl_crystal_size_max 0.34
_exptl_crystal_size_mid 0.26
_exptl_crystal_size_min 0.15
_refine_diff_density_max 0.180
_refine_diff_density_min -0.214
_refine_ls_extinction_method none
_refine_ls_goodness_of_fit_ref 1.061
_refine_ls_hydrogen_treatment mixed
_refine_ls_matrix_type full
_refine_ls_number_parameters 230
_refine_ls_number_reflns 3250
_refine_ls_number_restraints 0
_refine_ls_restrained_S_all 1.061
_refine_ls_R_factor_all 0.0686
_refine_ls_R_factor_gt 0.0479
_refine_ls_shift/su_max 0.000
_refine_ls_shift/su_mean 0.000
_refine_ls_structure_factor_coef Fsqd
_refine_ls_weighting_details 'w=1/[\s^2^(Fo^2^)+(0.0459P)^2^+0.7178P] where P=(Fo^2^+2Fc^2^)/3'
_refine_ls_weighting_scheme calc
_refine_ls_wR_factor_gt 0.1099
_refine_ls_wR_factor_ref 0.1225
_reflns_number_gt 2531
_reflns_number_total 3250
_reflns_threshold_expression 'I > 2\s(I)'
_cod_data_source_file dj2070sup1.cif
_cod_data_source_block I
_cod_depositor_comments 'Adding full bibliography for 2022925.cif.'
_cod_database_code 2022925
_cod_database_fobs_code 2022925
_shelx_space_group_comment
;
The symmetry employed for this shelxl refinement is uniquely defined
by the following loop, which should always be used as a source of
symmetry information in preference to the above space-group names.
They are only intended as comments.
;
_shelx_estimated_absorpt_t_min 0.972
_shelx_estimated_absorpt_t_max 0.988

loop_
_space_group_symop_operation_xyz
'x, y, z'
'-x+1/2, y+1/2, -z+1/2'
'-x, -y, -z'
'x-1/2, -y-1/2, z-1/2'

loop_
_atom_site_type_symbol
_atom_site_label
_atom_site_fract_x
_atom_site_fract_y
_atom_site_fract_z
_atom_site_U_iso_or_equiv
_atom_site_adp_type
_atom_site_calc_flag
_atom_site_occupancy
_atom_site_disorder_assembly
_atom_site_disorder_group
O O2 0.82728(17) 0.39070(12) 0.51570(6) 0.0445(3) Uani d 1 . .
N N1 0.8282(2) 0.59995(14) 0.54490(6) 0.0335(3) Uani d 1 . .
C C6 0.7537(2) 0.70213(16) 0.57481(8) 0.0329(4) Uani d 1 . .
C C2 0.7497(2) 0.47978(16) 0.54354(8) 0.0331(4) Uani d 1 . .
C C48 0.0535(2) 0.45419(16) 0.68796(8) 0.0334(4) Uani d 1 . .
C C60 0.8580(2) 0.82447(16) 0.57434(8) 0.0341(4) Uani d 1 . .
C C4 0.5045(2) 0.56580(17) 0.61101(8) 0.0327(4) Uani d 1 . .
C C3 0.5797(2) 0.46509(16) 0.57786(8) 0.0322(4) Uani d 1 . .
C C41 0.1982(2) 0.46820(17) 0.64419(8) 0.0342(4) Uani d 1 . .
H H41 0.191623 0.420700 0.607804 0.041 Uiso calc 1 . .
C C40 0.3471(2) 0.55046(16) 0.65470(8) 0.0340(4) Uani d 1 . .
C C5 0.5920(2) 0.68616(17) 0.60673(8) 0.0366(4) Uani d 1 . .
H H5 0.538843 0.756446 0.626038 0.044 Uiso calc 1 . .
C C61 0.7640(3) 0.93869(17) 0.56255(8) 0.0409(4) Uani d 1 . .
H H61 0.635429 0.937948 0.552319 0.049 Uiso calc 1 . .
C C49 0.0619(2) 0.52910(18) 0.74242(8) 0.0381(4) Uani d 1 . .
N N31 0.4577(3) 0.23249(18) 0.58144(10) 0.0640(5) Uani d 1 . .
C C42 -0.0972(2) 0.36732(18) 0.67854(9) 0.0411(4) Uani d 1 . .
H H42 -0.101608 0.315499 0.643546 0.049 Uiso calc 1 . .
C C65 1.0507(3) 0.82723(19) 0.58974(9) 0.0443(5) Uani d 1 . .
H H65 1.116142 0.751180 0.597029 0.053 Uiso calc 1 . .
C C47 0.3542(3) 0.62309(19) 0.71018(9) 0.0437(5) Uani d 1 . .
H H47 0.455112 0.678437 0.717990 0.052 Uiso calc 1 . .
C C45 -0.0852(3) 0.51704(19) 0.78517(9) 0.0459(5) Uani d 1 . .
H H45 -0.081273 0.565435 0.821287 0.055 Uiso calc 1 . .
C C62 0.8604(3) 1.05386(18) 0.56591(10) 0.0499(5) Uani d 1 . .
H H62 0.797354 1.130175 0.557074 0.060 Uiso calc 1 . .
C C30 0.5102(2) 0.33702(19) 0.58021(9) 0.0422(5) Uani d 1 . .
C C43 -0.2373(3) 0.3587(2) 0.72060(9) 0.0478(5) Uani d 1 . .
H H43 -0.336678 0.301691 0.713812 0.057 Uiso calc 1 . .
C C46 0.2157(3) 0.61315(19) 0.75229(9) 0.0467(5) Uani d 1 . .
H H46 0.222902 0.662601 0.788055 0.056 Uiso calc 1 . .
C C44 -0.2314(3) 0.4353(2) 0.77365(9) 0.0490(5) Uani d 1 . .
H H44 -0.328752 0.430277 0.801378 0.059 Uiso calc 1 . .
C C63 1.0496(3) 1.0555(2) 0.58234(10) 0.0541(6) Uani d 1 . .
H H63 1.113658 1.133087 0.585465 0.065 Uiso calc 1 . .
C C64 1.1440(3) 0.9430(2) 0.59413(11) 0.0545(5) Uani d 1 . .
H H64 1.271945 0.944829 0.605168 0.065 Uiso calc 1 . .
H H1 0.937(3) 0.610(2) 0.5249(10) 0.053(6) Uiso d 1 . .

loop_
_atom_site_aniso_label
_atom_site_aniso_U_11
_atom_site_aniso_U_22
_atom_site_aniso_U_33
_atom_site_aniso_U_12
_atom_site_aniso_U_13
_atom_site_aniso_U_23
O2 0.0441(7) 0.0351(7) 0.0557(8) -0.0034(6) 0.0221(6) -0.0099(6)
N1 0.0315(7) 0.0344(8) 0.0352(8) -0.0007(6) 0.0113(6) -0.0002(6)
C6 0.0349(9) 0.0320(9) 0.0320(9) 0.0030(7) 0.0059(7) 0.0001(7)
C2 0.0339(8) 0.0335(9) 0.0321(9) 0.0007(7) 0.0062(7) -0.0006(7)
C48 0.0313(8) 0.0351(9) 0.0341(9) 0.0028(7) 0.0032(7) 0.0049(7)
C60 0.0378(9) 0.0335(9) 0.0316(9) -0.0009(7) 0.0124(7) -0.0017(7)
C4 0.0289(8) 0.0372(9) 0.0322(9) 0.0016(7) 0.0049(7) 0.0018(7)
C3 0.0306(8) 0.0337(9) 0.0326(9) -0.0018(7) 0.0045(7) 0.0019(7)
C41 0.0349(9) 0.0365(9) 0.0315(9) 0.0020(7) 0.0064(7) -0.0016(7)
C40 0.0317(8) 0.0353(9) 0.0355(9) 0.0019(7) 0.0076(7) 0.0014(7)
C5 0.0366(9) 0.0322(9) 0.0417(10) 0.0027(7) 0.0130(7) -0.0022(8)
C61 0.0408(10) 0.0387(10) 0.0441(10) 0.0038(8) 0.0126(8) 0.0003(8)
C49 0.0398(9) 0.0406(10) 0.0345(9) 0.0030(8) 0.0085(7) 0.0028(8)
N31 0.0523(11) 0.0456(11) 0.0951(15) -0.0076(9) 0.0158(10) -0.0058(10)
C42 0.0389(9) 0.0437(11) 0.0406(10) -0.0026(8) 0.0018(8) 0.0007(8)
C65 0.0406(10) 0.0400(11) 0.0526(12) 0.0025(8) 0.0060(8) -0.0039(9)
C47 0.0408(10) 0.0473(11) 0.0436(11) -0.0099(9) 0.0091(8) -0.0063(9)
C45 0.0489(11) 0.0520(12) 0.0377(10) 0.0004(9) 0.0142(8) 0.0008(9)
C62 0.0655(13) 0.0310(10) 0.0546(12) 0.0045(9) 0.0220(10) -0.0019(9)
C30 0.0347(9) 0.0432(11) 0.0494(11) -0.0003(8) 0.0102(8) -0.0032(9)
C43 0.0388(10) 0.0557(12) 0.0494(11) -0.0077(9) 0.0057(8) 0.0098(10)
C46 0.0526(11) 0.0510(12) 0.0373(10) -0.0099(9) 0.0130(8) -0.0124(9)
C44 0.0411(10) 0.0631(13) 0.0438(11) 0.0025(10) 0.0166(8) 0.0126(10)
C63 0.0601(13) 0.0418(12) 0.0618(13) -0.0143(10) 0.0225(10) -0.0150(10)
C64 0.0412(11) 0.0548(13) 0.0680(14) -0.0081(10) 0.0082(10) -0.0142(11)

loop_
_atom_type_symbol
_atom_type_description
_atom_type_scat_dispersion_real
_atom_type_scat_dispersion_imag
_atom_type_scat_source
C C 0.0033 0.0016 'International Tables Vol C Tables 4.2.6.8 and 6.1.1.4'
H H 0.0000 0.0000 'International Tables Vol C Tables 4.2.6.8 and 6.1.1.4'
N N 0.0061 0.0033 'International Tables Vol C Tables 4.2.6.8 and 6.1.1.4'
O O 0.0106 0.0060 'International Tables Vol C Tables 4.2.6.8 and 6.1.1.4'

loop_
_geom_angle_atom_site_label_1
_geom_angle_atom_site_label_2
_geom_angle_atom_site_label_3
_geom_angle_site_symmetry_1
_geom_angle_site_symmetry_3
_geom_angle
_geom_angle_publ_flag
C6 N1 C2 . . 124.23(14) ?
C6 N1 H1 . . 119.1(13) ?
C2 N1 H1 . . 116.7(13) ?
N1 C6 C60 . . 118.17(14) ?
N1 C6 C5 . . 119.25(16) ?
C5 C6 C60 . . 122.49(15) ?
O2 C2 N1 . . 120.53(15) ?
O2 C2 C3 . . 123.93(16) ?
N1 C2 C3 . . 115.50(15) ?
C49 C48 C41 . . 119.03(16) ?
C42 C48 C41 . . 121.83(16) ?
C42 C48 C49 . . 119.14(15) ?
C61 C60 C6 . . 120.54(16) ?
C61 C60 C65 . . 119.16(17) ?
C65 C60 C6 . . 120.18(16) ?
C3 C4 C40 . . 123.54(15) ?
C3 C4 C5 . . 117.71(14) ?
C5 C4 C40 . . 118.54(15) ?
C4 C3 C2 . . 121.73(15) ?
C4 C3 C30 . . 123.54(15) ?
C30 C3 C2 . . 114.38(15) ?
C48 C41 H41 . . 119.4 ?
C40 C41 C48 . . 121.29(16) ?
C40 C41 H41 . . 119.4 ?
C41 C40 C4 . . 123.20(15) ?
C41 C40 C47 . . 118.67(15) ?
C47 C40 C4 . . 118.11(15) ?
C6 C5 C4 . . 121.42(16) ?
C6 C5 H5 . . 119.3 ?
C4 C5 H5 . . 119.3 ?
C60 C61 H61 . . 119.9 ?
C62 C61 C60 . . 120.29(18) ?
C62 C61 H61 . . 119.9 ?
C48 C49 C45 . . 118.78(17) ?
C46 C49 C48 . . 118.80(15) ?
C46 C49 C45 . . 122.42(17) ?
C48 C42 H42 . . 119.8 ?
C43 C42 C48 . . 120.48(18) ?
C43 C42 H42 . . 119.8 ?
C60 C65 H65 . . 120.1 ?
C64 C65 C60 . . 119.83(18) ?
C64 C65 H65 . . 120.1 ?
C40 C47 H47 . . 119.4 ?
C46 C47 C40 . . 121.16(17) ?
C46 C47 H47 . . 119.4 ?
C49 C45 H45 . . 119.8 ?
C44 C45 C49 . . 120.49(18) ?
C44 C45 H45 . . 119.8 ?
C61 C62 H62 . . 120.0 ?
C63 C62 C61 . . 119.97(19) ?
C63 C62 H62 . . 120.0 ?
N31 C30 C3 . . 178.4(2) ?
C42 C43 H43 . . 119.8 ?
C42 C43 C44 . . 120.30(18) ?
C44 C43 H43 . . 119.8 ?
C49 C46 H46 . . 119.5 ?
C47 C46 C49 . . 121.03(17) ?
C47 C46 H46 . . 119.5 ?
C45 C44 C43 . . 120.75(17) ?
C45 C44 H44 . . 119.6 ?
C43 C44 H44 . . 119.6 ?
C62 C63 H63 . . 119.9 ?
C64 C63 C62 . . 120.21(19) ?
C64 C63 H63 . . 119.9 ?
C65 C64 H64 . . 119.7 ?
C63 C64 C65 . . 120.52(19) ?
C63 C64 H64 . . 119.7 ?

loop_
_geom_bond_atom_site_label_1
_geom_bond_atom_site_label_2
_geom_bond_site_symmetry_2
_geom_bond_distance
_geom_bond_publ_flag
O2 C2 . 1.245(2) ?
N1 C6 . 1.363(2) ?
N1 C2 . 1.372(2) ?
N1 H1 . 0.90(2) ?
C6 C60 . 1.475(2) ?
C6 C5 . 1.367(2) ?
C2 C3 . 1.444(2) ?
C48 C41 . 1.425(2) ?
C48 C49 . 1.413(3) ?
C48 C42 . 1.411(2) ?
C60 C61 . 1.385(2) ?
C60 C65 . 1.395(3) ?
C4 C3 . 1.388(2) ?
C4 C40 . 1.494(2) ?
C4 C5 . 1.405(2) ?
C3 C30 . 1.426(3) ?
C41 H41 . 0.9300 ?
C41 C40 . 1.373(2) ?
C40 C47 . 1.419(3) ?
C5 H5 . 0.9300 ?
C61 H61 . 0.9300 ?
C61 C62 . 1.383(3) ?
C49 C45 . 1.421(2) ?
C49 C46 . 1.410(3) ?
N31 C30 . 1.153(3) ?
C42 H42 . 0.9300 ?
C42 C43 . 1.371(3) ?
C65 H65 . 0.9300 ?
C65 C64 . 1.379(3) ?
C47 H47 . 0.9300 ?
C47 C46 . 1.364(2) ?
C45 H45 . 0.9300 ?
C45 C44 . 1.359(3) ?
C62 H62 . 0.9300 ?
C62 C63 . 1.375(3) ?
C43 H43 . 0.9300 ?
C43 C44 . 1.398(3) ?
C46 H46 . 0.9300 ?
C44 H44 . 0.9300 ?
C63 H63 . 0.9300 ?
C63 C64 . 1.370(3) ?
C64 H64 . 0.9300 ?

loop_
_geom_hbond_atom_site_label_D
_geom_hbond_atom_site_label_H
_geom_hbond_atom_site_label_A
_geom_hbond_site_symmetry_A
_geom_hbond_distance_DH
_geom_hbond_distance_HA
_geom_hbond_distance_DA
_geom_hbond_angle_DHA
_geom_hbond_publ_flag
N1 H1 O2 3_766 0.90(2) 1.91(2) 2.8096(18) 172.8(19) yes

loop_
_geom_torsion_atom_site_label_1
_geom_torsion_atom_site_label_2
_geom_torsion_atom_site_label_3
_geom_torsion_atom_site_label_4
_geom_torsion_site_symmetry_1
_geom_torsion_site_symmetry_2
_geom_torsion_site_symmetry_3
_geom_torsion_site_symmetry_4
_geom_torsion
_geom_torsion_publ_flag
O2 C2 C3 C4 . . . . 176.33(17) ?
O2 C2 C3 C30 . . . . 3.0(3) ?
N1 C6 C60 C61 . . . . 135.08(17) ?
N1 C6 C60 C65 . . . . -49.1(2) ?
N1 C6 C5 C4 . . . . 2.1(3) ?
N1 C2 C3 C4 . . . . -1.4(2) ?
N1 C2 C3 C30 . . . . -174.79(15) ?
C6 N1 C2 O2 . . . . -179.26(16) ?
C6 N1 C2 C3 . . . . -1.4(2) ?
C6 C60 C61 C62 . . . . 176.01(17) ?
C6 C60 C65 C64 . . . . -174.71(18) ?
C2 N1 C6 C60 . . . . 177.59(15) ?
C2 N1 C6 C5 . . . . 1.1(3) ?
C48 C41 C40 C4 . . . . 178.35(16) ?
C48 C41 C40 C47 . . . . -0.5(3) ?
C48 C49 C45 C44 . . . . -0.3(3) ?
C48 C49 C46 C47 . . . . 0.3(3) ?
C48 C42 C43 C44 . . . . -0.6(3) ?
C60 C6 C5 C4 . . . . -174.25(16) ?
C60 C61 C62 C63 . . . . -1.4(3) ?
C60 C65 C64 C63 . . . . -1.2(3) ?
C4 C40 C47 C46 . . . . -179.62(18) ?
C3 C4 C40 C41 . . . . -37.2(3) ?
C3 C4 C40 C47 . . . . 141.73(18) ?
C3 C4 C5 C6 . . . . -4.7(3) ?
C41 C48 C49 C45 . . . . 178.47(16) ?
C41 C48 C49 C46 . . . . -1.4(3) ?
C41 C48 C42 C43 . . . . -178.05(17) ?
C41 C40 C47 C46 . . . . -0.7(3) ?
C40 C4 C3 C2 . . . . -170.35(16) ?
C40 C4 C3 C30 . . . . 2.4(3) ?
C40 C4 C5 C6 . . . . 170.28(16) ?
C40 C47 C46 C49 . . . . 0.8(3) ?
C5 C6 C60 C61 . . . . -48.6(2) ?
C5 C6 C60 C65 . . . . 127.28(19) ?
C5 C4 C3 C2 . . . . 4.3(2) ?
C5 C4 C3 C30 . . . . 177.09(17) ?
C5 C4 C40 C41 . . . . 148.18(17) ?
C5 C4 C40 C47 . . . . -32.9(2) ?
C61 C60 C65 C64 . . . . 1.2(3) ?
C61 C62 C63 C64 . . . . 1.4(3) ?
C49 C48 C41 C40 . . . . 1.6(3) ?
C49 C48 C42 C43 . . . . 2.2(3) ?
C49 C45 C44 C43 . . . . 2.0(3) ?
C42 C48 C41 C40 . . . . -178.13(16) ?
C42 C48 C49 C45 . . . . -1.8(3) ?
C42 C48 C49 C46 . . . . 178.30(17) ?
C42 C43 C44 C45 . . . . -1.6(3) ?
C65 C60 C61 C62 . . . . 0.1(3) ?
C45 C49 C46 C47 . . . . -179.63(19) ?
C62 C63 C64 C65 . . . . -0.1(3) ?
C46 C49 C45 C44 . . . . 179.63(19) ?
